data_7702899
loop_
_publ_author_name
'Champion, Martin J. D.'
'Farina, Paolo'
'Levason, William'
'Reid, Gillian'

_publ_section_title
;
 Trivalent scandium, yttrium and lanthanide complexes with thia-oxa and
 selena-oxa macrocycles and crown ether coordination.
;
_journal_issue 36
_journal_name_full 'Dalton transactions (Cambridge, England : 2003)'
_journal_page_first 13179
_journal_page_last 13189
_journal_paper_doi 10.1039/c3dt51405f
_journal_volume 42
_journal_year 2013
_chemical_formula_moiety 'C12 H24 I2 Lu O4 Se2 1+, I 1-, 2(C2 H3 N)'
_chemical_formula_sum 'C16 H30 I3 Lu N2 O4 Se2'
_chemical_formula_weight 1028.01
_chemical_name_systematic
; 
 diiodo(1,4,10,13-tetraoxa-7,16-diselenacyclooctadecane)lutetium(III)
 iodide acetonitrile solvate 
;
_space_group_IT_number 62
_space_group_name_Hall '-P 2ac 2n'
_space_group_name_H-M_alt 'P n m a'
_symmetry_cell_setting orthorhombic
_symmetry_space_group_name_H-M 'P n m a'
_atom_sites_solution_hydrogens geom
_atom_sites_solution_primary direct
_atom_sites_solution_secondary difmap
_audit_creation_date 2012-12-20
_audit_creation_method 'SHELXL-97 + hand edit'
_cell_angle_alpha 90.00
_cell_angle_beta 90.00
_cell_angle_gamma 90.00
_cell_formula_units_Z 4
_cell_length_a 15.436(5)
_cell_length_b 11.954(4)
_cell_length_c 14.804(5)
_cell_measurement_reflns_used 6618
_cell_measurement_temperature 100(2)
_cell_measurement_theta_max 31.3
_cell_measurement_theta_min 2.2
_cell_volume 2731.7(16)
_computing_cell_refinement 'CrystalClear-SM Expert 2.0 r7 (Rigaku, 2011)'
_computing_data_collection 'CrystalClear-SM Expert 2.0 r7 (Rigaku, 2011)'
_computing_data_reduction 'CrystalClear-SM Expert 2.0 r7 (Rigaku, 2011)'
_computing_molecular_graphics 'ORTEP-III (Farrugia, 1997)'
_computing_structure_refinement 'SHELXL-97 (Sheldrick, 2008)'
_computing_structure_solution 'SHELXS-97 (Sheldrick, 1997)'
_diffrn_ambient_temperature 100(2)
_diffrn_detector 'CCD plate'
_diffrn_detector_type 'Rigaku HG Saturn724+ (2x2 bin mode)'
_diffrn_measured_fraction_theta_full 0.991
_diffrn_measured_fraction_theta_max 0.991
_diffrn_measurement_device 'Four-circle \k diffractometer'
_diffrn_measurement_device_type 'Rigaku AFC12 '
_diffrn_measurement_method 'Profile data from \w-scans'
_diffrn_radiation_collimation 'Confocal mirrors, VHF VariMax '
_diffrn_radiation_type MoK\a
_diffrn_radiation_wavelength 0.71073
_diffrn_reflns_av_R_equivalents 0.1535
_diffrn_reflns_av_unetI/netI 0.0936
_diffrn_reflns_limit_h_max 18
_diffrn_reflns_limit_h_min -20
_diffrn_reflns_limit_k_max 15
_diffrn_reflns_limit_k_min -15
_diffrn_reflns_limit_l_max 12
_diffrn_reflns_limit_l_min -19
_diffrn_reflns_number 11879
_diffrn_reflns_theta_full 27.49
_diffrn_reflns_theta_max 27.49
_diffrn_reflns_theta_min 2.98
_diffrn_source 'Rotating anode X-ray tube'
_diffrn_source_type 'Rigaku FR-E+ Superbright'
_diffrn_standards_number 0
_exptl_absorpt_coefficient_mu 9.691
_exptl_absorpt_correction_T_max 1.000
_exptl_absorpt_correction_T_min 0.349
_exptl_absorpt_correction_type multi-scan
_exptl_absorpt_process_details
;Jacobson, R.A. (1998). REQAB. Private communication to the 
 Rigaku Corporation, Tokyo, Japan. 
;
_exptl_crystal_colour colourless
_exptl_crystal_density_diffrn 2.500
_exptl_crystal_density_method 'not measured'
_exptl_crystal_description plate
_exptl_crystal_F_000 1880
_exptl_crystal_size_max 0.25
_exptl_crystal_size_mid 0.05
_exptl_crystal_size_min 0.04
_refine_diff_density_max 2.989
_refine_diff_density_min -2.543
_refine_diff_density_rms 0.340
_refine_ls_extinction_method none
_refine_ls_goodness_of_fit_ref 1.061
_refine_ls_hydrogen_treatment constr
_refine_ls_matrix_type full
_refine_ls_number_parameters 148
_refine_ls_number_reflns 3265
_refine_ls_number_restraints 6
_refine_ls_restrained_S_all 1.064
_refine_ls_R_factor_all 0.0716
_refine_ls_R_factor_gt 0.0630
_refine_ls_shift/su_max 0.000
_refine_ls_shift/su_mean 0.000
_refine_ls_structure_factor_coef Fsqd
_refine_ls_weighting_details 'w=1/[\s^2^(Fo^2^)+(0.0581P)^2^+45.6754P] where P=(Fo^2^+2Fc^2^)/3'
_refine_ls_weighting_scheme calc
_refine_ls_wR_factor_gt 0.1529
_refine_ls_wR_factor_ref 0.1595
_reflns_number_gt 2818
_reflns_number_total 3265
_reflns_threshold_expression I>2\s(I)
_cod_data_source_file c3dt51405f.txt
_cod_data_source_block 12rmjdc42b1
_cod_original_cell_volume 2731.6(15)
_cod_database_code 7702899

loop_
_symmetry_equiv_pos_as_xyz
'x, y, z'
'-x+1/2, -y, z+1/2'
'-x, y+1/2, -z'
'x+1/2, -y+1/2, -z+1/2'
'-x, -y, -z'
'x-1/2, y, -z-1/2'
'x, -y-1/2, z'
'-x-1/2, y-1/2, z-1/2'

loop_
_atom_site_label
_atom_site_type_symbol
_atom_site_fract_x
_atom_site_fract_y
_atom_site_fract_z
_atom_site_U_iso_or_equiv
_atom_site_adp_type
_atom_site_occupancy
_atom_site_symmetry_multiplicity
_atom_site_calc_flag
_atom_site_refinement_flags
_atom_site_disorder_assembly
_atom_site_disorder_group
Lu1 Lu 0.08308(4) 0.2500 0.20887(3) 0.01816(18) Uani 1 2 d S . .
I1 I -0.03720(5) 0.06562(7) 0.15316(5) 0.0390(3) Uani 1 1 d . . .
I2 I 0.36462(8) 0.2500 0.85319(7) 0.0398(3) Uani 1 2 d S . .
Se1 Se 0.09214(10) 0.2500 0.01298(9) 0.0311(4) Uani 1 2 d S . .
Se2 Se -0.04624(11) 0.2500 0.35060(10) 0.0416(5) Uani 1 2 d S . .
O1 O 0.1947(6) 0.1264(7) 0.1632(5) 0.037(2) Uani 1 1 d D . .
O2 O 0.1254(6) 0.1298(9) 0.3263(5) 0.048(3) Uani 1 1 d D . .
C1 C 0.1760(8) 0.1300(10) 0.0014(7) 0.0367(19) Uani 0.50 1 d PD A 1
H1A H 0.1458 0.0570 0.0029 0.044 Uiso 0.50 1 calc PR A 1
H1B H 0.2064 0.1365 -0.0572 0.044 Uiso 0.50 1 calc PR A 1
C1B C 0.1760(8) 0.1300(10) 0.0014(7) 0.0367(19) Uani 0.50 1 d PD A 2
H1B1 H 0.1604 0.0843 -0.0519 0.044 Uiso 0.50 1 calc PR A 2
H1B2 H 0.2336 0.1634 -0.0103 0.044 Uiso 0.50 1 calc PR A 2
C2A C 0.2409(13) 0.136(2) 0.0774(12) 0.035(3) Uani 0.50 1 d PD A 1
H2A1 H 0.2832 0.0739 0.0717 0.041 Uiso 0.50 1 calc PR A 1
H2A2 H 0.2728 0.2074 0.0749 0.041 Uiso 0.50 1 calc PR A 1
C2B C 0.1830(16) 0.0574(16) 0.0782(10) 0.035(3) Uani 0.50 1 d PD A 2
H2B1 H 0.2331 0.0066 0.0703 0.041 Uiso 0.50 1 calc PR A 2
H2B2 H 0.1300 0.0112 0.0834 0.041 Uiso 0.50 1 calc PR A 2
C3 C 0.2212(10) 0.0408(11) 0.2236(7) 0.042(3) Uani 1 1 d . A .
H3A H 0.2825 0.0207 0.2125 0.051 Uiso 1 1 calc R . .
H3B H 0.1852 -0.0269 0.2149 0.051 Uiso 1 1 calc R . .
C4 C 0.2109(11) 0.0826(19) 0.3133(9) 0.077(7) Uani 1 1 d . A .
H4A H 0.2552 0.1407 0.3251 0.093 Uiso 1 1 calc R . .
H4B H 0.2200 0.0210 0.3571 0.093 Uiso 1 1 calc R . .
C5A C 0.0936(11) 0.118(2) 0.4141(15) 0.035(3) Uani 0.50 1 d PD A 1
H5A1 H 0.1204 0.1753 0.4530 0.041 Uiso 0.50 1 calc PR A 1
H5A2 H 0.1115 0.0435 0.4375 0.041 Uiso 0.50 1 calc PR A 1
C5B C 0.0719(13) 0.0618(16) 0.3798(13) 0.035(3) Uani 0.50 1 d PD A 2
H5B1 H 0.1070 0.0265 0.4279 0.041 Uiso 0.50 1 calc PR A 2
H5B2 H 0.0470 0.0015 0.3420 0.041 Uiso 0.50 1 calc PR A 2
C6 C 0.0013(8) 0.1267(10) 0.4211(7) 0.0367(19) Uani 0.50 1 d PD A 1
H6A H -0.0145 0.1373 0.4854 0.044 Uiso 0.50 1 calc PR A 1
H6B H -0.0253 0.0558 0.4004 0.044 Uiso 0.50 1 calc PR A 1
C6B C 0.0013(8) 0.1267(10) 0.4211(7) 0.0367(19) Uani 0.50 1 d PD A 2
H6B1 H 0.0227 0.1574 0.4791 0.044 Uiso 0.50 1 calc PR A 2
H6B2 H -0.0466 0.0745 0.4354 0.044 Uiso 0.50 1 calc PR A 2
N1 N 0.2192(18) 0.139(2) 0.5408(17) 0.060(7) Uani 0.50 1 d P . .
C7 C 0.2835(18) 0.186(3) 0.5557(16) 0.047(7) Uani 0.50 1 d P . .
C8 C 0.3681(17) 0.2500 0.5782(17) 0.080(8) Uani 1 2 d S . .
N2 N 0.1188(15) 0.1079(19) 0.6231(13) 0.042(5) Uani 0.50 1 d P . .
C9 C 0.1111(16) 0.1734(19) 0.6754(13) 0.032(5) Uani 0.50 1 d P . .
C10 C 0.1019(13) 0.2500 0.7495(12) 0.044(4) Uani 1 2 d S . .

loop_
_atom_site_aniso_label
_atom_site_aniso_U_11
_atom_site_aniso_U_22
_atom_site_aniso_U_33
_atom_site_aniso_U_23
_atom_site_aniso_U_13
_atom_site_aniso_U_12
Lu1 0.0191(3) 0.0310(3) 0.0044(2) 0.000 -0.00038(18) 0.000
I1 0.0403(4) 0.0603(5) 0.0164(3) 0.0017(3) -0.0044(3) -0.0264(4)
I2 0.0366(6) 0.0627(7) 0.0201(5) 0.000 0.0065(4) 0.000
Se1 0.0331(8) 0.0508(9) 0.0093(6) 0.000 0.0000(6) 0.000
Se2 0.0293(8) 0.0808(13) 0.0146(7) 0.000 0.0059(6) 0.000
O1 0.047(5) 0.042(4) 0.022(4) 0.017(3) 0.020(4) 0.015(4)
O2 0.043(5) 0.088(7) 0.013(3) 0.016(4) 0.000(4) 0.026(5)
C1 0.050(5) 0.044(4) 0.017(3) -0.004(3) 0.011(4) -0.005(4)
C1B 0.050(5) 0.044(4) 0.017(3) -0.004(3) 0.011(4) -0.005(4)
C2A 0.043(6) 0.047(7) 0.014(5) -0.002(5) 0.006(5) 0.004(5)
C2B 0.043(6) 0.047(7) 0.014(5) -0.002(5) 0.006(5) 0.004(5)
C3 0.064(8) 0.044(6) 0.019(5) 0.000(5) 0.003(5) 0.023(6)
C4 0.067(10) 0.149(19) 0.016(6) 0.005(8) 0.002(6) 0.057(12)
C5A 0.043(6) 0.047(7) 0.014(5) -0.002(5) 0.006(5) 0.004(5)
C5B 0.043(6) 0.047(7) 0.014(5) -0.002(5) 0.006(5) 0.004(5)
C6 0.050(5) 0.044(4) 0.017(3) -0.004(3) 0.011(4) -0.005(4)
C6B 0.050(5) 0.044(4) 0.017(3) -0.004(3) 0.011(4) -0.005(4)
N1 0.068(17) 0.072(17) 0.038(13) -0.011(13) -0.010(13) 0.011(14)
C7 0.051(15) 0.069(18) 0.022(10) -0.012(12) 0.003(11) 0.028(14)
C8 0.058(14) 0.14(3) 0.042(12) 0.000 0.000(12) 0.000
N2 0.054(13) 0.056(13) 0.017(8) 0.006(9) 0.003(9) 0.017(11)
C9 0.046(12) 0.038(11) 0.011(8) 0.006(9) 0.006(9) -0.007(10)
C10 0.052(11) 0.055(10) 0.026(8) 0.000 0.006(8) 0.000

loop_
_atom_type_symbol
_atom_type_description
_atom_type_scat_dispersion_real
_atom_type_scat_dispersion_imag
_atom_type_scat_source
C C 0.0033 0.0016 'International Tables Vol C Tables 4.2.6.8 and 6.1.1.4'
H H 0.0000 0.0000 'International Tables Vol C Tables 4.2.6.8 and 6.1.1.4'
O O 0.0106 0.0060 'International Tables Vol C Tables 4.2.6.8 and 6.1.1.4'
Se Se -0.0929 2.2259 'International Tables Vol C Tables 4.2.6.8 and 6.1.1.4'
I I -0.4742 1.8119 'International Tables Vol C Tables 4.2.6.8 and 6.1.1.4'
Lu Lu -0.4720 5.8584 'International Tables Vol C Tables 4.2.6.8 and 6.1.1.4'
N N 0.0061 0.0033 'International Tables Vol C Tables 4.2.6.8 and 6.1.1.4'

loop_
_geom_angle_atom_site_label_1
_geom_angle_atom_site_label_2
_geom_angle_atom_site_label_3
_geom_angle
_geom_angle_site_symmetry_1
_geom_angle_site_symmetry_3
O2 Lu1 O2 75.5(5) 7_565 .
O2 Lu1 O1 113.0(3) 7_565 .
O2 Lu1 O1 68.1(3) . .
O2 Lu1 O1 68.1(3) 7_565 7_565
O2 Lu1 O1 113.0(3) . 7_565
O1 Lu1 O1 77.2(4) . 7_565
O2 Lu1 Se2 69.8(2) 7_565 .
O2 Lu1 Se2 69.8(2) . .
O1 Lu1 Se2 135.10(17) . .
O1 Lu1 Se2 135.10(17) 7_565 .
O2 Lu1 Se1 136.6(2) 7_565 .
O2 Lu1 Se1 136.6(2) . .
O1 Lu1 Se1 71.32(18) . .
O1 Lu1 Se1 71.32(18) 7_565 .
Se2 Lu1 Se1 139.19(5) . .
O2 Lu1 I1 145.7(2) 7_565 .
O2 Lu1 I1 85.7(3) . .
O1 Lu1 I1 85.0(2) . .
O1 Lu1 I1 146.18(17) 7_565 .
Se2 Lu1 I1 76.85(3) . .
Se1 Lu1 I1 75.82(3) . .
O2 Lu1 I1 85.7(3) 7_565 7_565
O2 Lu1 I1 145.7(2) . 7_565
O1 Lu1 I1 146.18(17) . 7_565
O1 Lu1 I1 85.0(2) 7_565 7_565
Se2 Lu1 I1 76.85(3) . 7_565
Se1 Lu1 I1 75.82(3) . 7_565
I1 Lu1 I1 94.67(4) . 7_565
C1B Se1 C1 95.4(7) 7_565 .
C1 Se1 C1 95.4(7) 7_565 .
C1B Se1 Lu1 96.9(3) 7_565 .
C1 Se1 Lu1 96.9(3) 7_565 .
C1 Se1 Lu1 96.9(3) . .
C6B Se2 C6 98.2(7) 7_565 .
C6 Se2 C6 98.2(7) 7_565 .
C6B Se2 Lu1 97.4(3) 7_565 .
C6 Se2 Lu1 97.4(3) 7_565 .
C6 Se2 Lu1 97.4(3) . .
C3 O1 C2A 117.5(11) . .
C3 O1 C2B 99.5(10) . .
C2A O1 C2B 51.5(12) . .
C3 O1 Lu1 118.6(6) . .
C2A O1 Lu1 123.8(10) . .
C2B O1 Lu1 119.3(10) . .
C5A O2 C4 113.7(11) . .
C5B O2 C4 112.6(13) . .
C5A O2 Lu1 131.0(11) . .
C5B O2 Lu1 127.5(10) . .
C4 O2 Lu1 113.2(8) . .
C2A C1 Se1 110.2(11) . .
C2A C1 H1A 109.6 . .
Se1 C1 H1A 109.6 . .
C2A C1 H1B 109.6 . .
Se1 C1 H1B 109.6 . .
H1A C1 H1B 108.1 . .
O1 C2A C1 108.7(14) . .
O1 C2A H2A1 109.9 . .
C1 C2A H2A1 109.9 . .
O1 C2A H2A2 109.9 . .
C1 C2A H2A2 109.9 . .
H2A1 C2A H2A2 108.3 . .
O1 C2B H2B1 109.7 . .
O1 C2B H2B2 109.7 . .
H2B1 C2B H2B2 108.2 . .
O1 C3 C4 107.6(11) . .
O1 C3 H3A 110.2 . .
C4 C3 H3A 110.2 . .
O1 C3 H3B 110.2 . .
C4 C3 H3B 110.2 . .
H3A C3 H3B 108.5 . .
C3 C4 O2 111.1(12) . .
C3 C4 H4A 109.4 . .
O2 C4 H4A 109.4 . .
C3 C4 H4B 109.4 . .
O2 C4 H4B 109.4 . .
H4A C4 H4B 108.0 . .
O2 C5A C6 114.1(15) . .
O2 C5A H5A1 108.7 . .
C6 C5A H5A1 108.7 . .
O2 C5A H5A2 108.7 . .
C6 C5A H5A2 108.7 . .
H5A1 C5A H5A2 107.6 . .
O2 C5B H5B1 109.4 . .
O2 C5B H5B2 109.4 . .
H5B1 C5B H5B2 108.0 . .
C5A C6 Se2 113.2(12) . .
C5A C6 H6A 108.9 . .
Se2 C6 H6A 108.9 . .
C5A C6 H6B 108.9 . .
Se2 C6 H6B 108.9 . .
H6A C6 H6B 107.8 . .
N1 C7 C7 119.0(19) . 7_565
N1 C7 C8 178(3) . .
C7 C7 C8 60.6(11) 7_565 .
C7 C8 C7 59(2) 7_565 .
N2 C9 C10 174(2) . .
N2 C9 C9 135.0(15) . 7_565
C10 C9 C9 50.4(10) . 7_565
C9 C10 C9 79.2(19) . 7_565

loop_
_geom_bond_atom_site_label_1
_geom_bond_atom_site_label_2
_geom_bond_distance
_geom_bond_site_symmetry_2
Lu1 O2 2.348(8) 7_565
Lu1 O2 2.348(8) .
Lu1 O1 2.368(8) .
Lu1 O1 2.368(8) 7_565
Lu1 Se2 2.8959(18) .
Lu1 Se1 2.9034(17) .
Lu1 I1 2.9974(10) .
Lu1 I1 2.9974(10) 7_565
Se1 C1B 1.939(12) 7_565
Se1 C1 1.939(12) 7_565
Se1 C1 1.939(12) .
Se2 C6B 1.950(12) 7_565
Se2 C6 1.950(12) 7_565
Se2 C6 1.950(12) .
O1 C3 1.420(13) .
O1 C2A 1.46(2) .
O1 C2B 1.516(15) .
O2 C5A 1.40(2) .
O2 C5B 1.404(16) .
O2 C4 1.450(16) .
C1 C2A 1.508(16) .
C1 H1A 0.9900 .
C1 H1B 0.9900 .
C2A H2A1 0.9900 .
C2A H2A2 0.9900 .
C2B H2B1 0.9900 .
C2B H2B2 0.9900 .
C3 C4 1.427(17) .
C3 H3A 0.9900 .
C3 H3B 0.9900 .
C4 H4A 0.9900 .
C4 H4B 0.9900 .
C5A C6 1.432(16) .
C5A H5A1 0.9900 .
C5A H5A2 0.9900 .
C5B H5B1 0.9900 .
C5B H5B2 0.9900 .
C6 H6A 0.9900 .
C6 H6B 0.9900 .
N1 C7 1.16(4) .
C7 C8 1.55(4) .
C8 C7 1.55(4) 7_565
N2 C9 1.11(3) .
C9 C10 1.44(3) .
C10 C9 1.44(3) 7_565

loop_
_geom_torsion_atom_site_label_1
_geom_torsion_atom_site_label_2
_geom_torsion_atom_site_label_3
_geom_torsion_atom_site_label_4
_geom_torsion
_geom_torsion_site_symmetry_1
C1B Se1 C1 C2A 61.7(12) 7_565
C1 Se1 C1 C2A 61.7(12) 7_565
Lu1 Se1 C1 C2A -35.9(11) .
C3 O1 C2A C1 125.0(15) .
C2B O1 C2A C1 45.1(14) .
Lu1 O1 C2A C1 -57.7(19) .
Se1 C1 C2A O1 59.1(17) .
C2A O1 C3 C4 145.5(15) .
C2B O1 C3 C4 -163.1(15) .
Lu1 O1 C3 C4 -32.0(16) .
O1 C3 C4 O2 50(2) .
C5A O2 C4 C3 147.8(17) .
C5B O2 C4 C3 106.8(17) .
Lu1 O2 C4 C3 -46.9(19) .
C5B O2 C5A C6 -62.4(18) .
C4 O2 C5A C6 -159.3(17) .
O2 C5A C6 Se2 -44(2) .
C6B Se2 C6 C5A -68.4(13) 7_565
C6 Se2 C6 C5A -68.4(13) 7_565
Lu1 Se2 C6 C5A 30.2(12) .
